data_8100884
loop_
_publ_author_name
'Pajunen, A.'
'Mutikainen, I.'
'Haikarainen, A.'
'Sipil\"a, J.'

_publ_section_title
;
Crystal structure of chloro{2,2'-[(R,R)-cyclohexane-1,2-diylbis
(nitrilomethylidyne)]-bis[6-tert-butyl-4-(triphenylphosphoniomethyl)
phenolato]-O,N,N',O'}-iron(III) bis(hexafluorophosphate) tris(ethanol) 
solvate, [Fe(C~66~H~68~N~2~O~2~P~2~)Cl](PF~6~)~2~ &#x00B7; 3C~2~H~6~O
;
_journal_issue 1
_journal_name_full 'Zeitschrift f\"ur Kristallographie - New Crystal Structures'
_journal_page_first 147
_journal_page_last 150
_journal_volume 216
_journal_year 2001
_chemical_formula_structural 'C72 H86 Cl F12 Fe N2 O5 P4'
_chemical_formula_sum 'C72 H86 Cl F12 Fe N2 O5 P4'
_chemical_formula_weight 1502.61
_space_group_IT_number 1
_symmetry_cell_setting triclinic
_symmetry_space_group_name_Hall 'P 1'
_symmetry_space_group_name_H-M 'P 1'
_cell_angle_alpha 107.52(4)
_cell_angle_beta 101.97(5)
_cell_angle_gamma 80.80(5)
_cell_formula_units_Z 2
_cell_length_a 14.094(9)
_cell_length_b 21.592(12)
_cell_length_c 13.660(7)
_cell_measurement_temperature 193(2)
_cell_volume 3857(4)
_diffrn_ambient_temperature 193(2)
_exptl_crystal_density_diffrn 1.294
_cod_database_code 8100884

loop_
_symmetry_equiv_pos_as_xyz
'x, y, z'

loop_
_atom_site_label
_atom_site_type_symbol
_atom_site_fract_x
_atom_site_fract_y
_atom_site_fract_z
_atom_site_U_iso_or_equiv
_atom_site_adp_type
_atom_site_occupancy
_atom_site_calc_flag
_atom_site_refinement_flags
_atom_site_disorder_assembly
_atom_site_disorder_group
Fe1A Fe 1.0195(3) 0.2223(2) 0.6626(3) 0.0739(14) Uani 1 d . . .
Cl1A Cl 1.1517(7) 0.2084(5) 0.7787(8) 0.122(4) Uani 1 d . . .
P1A P 0.9320(5) 0.6180(4) 0.8698(6) 0.060(2) Uani 1 d . . .
P2A P 1.1816(5) -0.1467(4) 0.4515(6) 0.062(2) Uani 1 d . . .
O1A O 1.0375(12) 0.3003(9) 0.6335(13) 0.066(5) Uiso 1 d . . .
O2A O 1.0480(13) 0.1655(10) 0.5340(15) 0.076(6) Uiso 1 d . . .
N1A N 0.8937(14) 0.2772(10) 0.7295(14) 0.062(5) Uiso 1 d . . .
N2A N 0.9485(15) 0.1542(12) 0.6811(17) 0.066(6) Uiso 1 d . . .
C1A C 0.8719(17) 0.3349(12) 0.7409(17) 0.056(6) Uiso 1 d . . .
H1A H 0.8195 0.3544 0.7750 0.068 Uiso 1 calc R . .
C2A C 0.921(2) 0.3767(15) 0.705(2) 0.078(9) Uiso 1 d . . .
C3A C 0.8874(19) 0.4483(13) 0.747(2) 0.059(7) Uiso 1 d . . .
H3A H 0.8437 0.4588 0.7938 0.070 Uiso 1 calc R . .
C4A C 0.9123(16) 0.4939(12) 0.7255(17) 0.060(7) Uiso 1 d . . .
C5A C 1.004(2) 0.4737(16) 0.670(2) 0.078(9) Uiso 1 d . . .
H5A H 1.0328 0.5060 0.6580 0.093 Uiso 1 calc R . .
C6A C 1.0456(19) 0.4039(13) 0.635(2) 0.059(7) Uiso 1 d . . .
C7A C 1.002(2) 0.3549(15) 0.655(2) 0.067(8) Uiso 1 d . . .
C8A C 0.954(3) 0.0883(18) 0.628(3) 0.102(11) Uiso 1 d . . .
H8A H 0.9203 0.0600 0.6446 0.122 Uiso 1 calc R . .
C9A C 1.0160(19) 0.0637(13) 0.543(2) 0.055(7) Uiso 1 d . . .
C10A C 1.0116(15) 0.0013(10) 0.5121(15) 0.046(6) Uiso 1 d . . .
H10A H 0.9806 -0.0191 0.5459 0.055 Uiso 1 calc R . .
C11A C 1.0556(15) -0.0352(10) 0.4247(16) 0.044(5) Uiso 1 d . . .
C12A C 1.101(2) 0.0046(14) 0.387(2) 0.071(8) Uiso 1 d . . .
H12A H 1.1379 -0.0161 0.3352 0.085 Uiso 1 calc R . .
C13A C 1.0934(16) 0.0766(11) 0.4227(17) 0.045(6) Uiso 1 d . . .
C14A C 1.048(2) 0.1011(14) 0.500(2) 0.061(7) Uiso 1 d . . .
C15A C 1.149(3) 0.3851(18) 0.598(3) 0.107(11) Uiso 1 d . . .
C16A C 1.2163(18) 0.3555(13) 0.666(2) 0.066(8) Uiso 1 d . . .
H16A H 1.2300 0.3869 0.7328 0.099 Uiso 1 calc R . .
H16B H 1.2755 0.3397 0.6383 0.099 Uiso 1 calc R . .
H16C H 1.1892 0.3196 0.6742 0.099 Uiso 1 calc R . .
C17A C 1.111(2) 0.3422(17) 0.480(3) 0.100(11) Uiso 1 d . . .
H17A H 1.0608 0.3679 0.4458 0.150 Uiso 1 calc R . .
H17B H 1.0865 0.3038 0.4815 0.150 Uiso 1 calc R . .
H17C H 1.1649 0.3296 0.4415 0.150 Uiso 1 calc R . .
C18A C 1.183(2) 0.4442(16) 0.571(3) 0.087(10) Uiso 1 d . . .
H18A H 1.1979 0.4783 0.6345 0.130 Uiso 1 calc R . .
H18B H 1.1310 0.4607 0.5250 0.130 Uiso 1 calc R . .
H18C H 1.2395 0.4294 0.5388 0.130 Uiso 1 calc R . .
C19A C 0.890(2) 0.5619(13) 0.737(2) 0.071(8) Uiso 1 d . . .
H19A H 0.8194 0.5708 0.7202 0.085 Uiso 1 calc R . .
H19B H 0.9179 0.5729 0.6864 0.085 Uiso 1 calc R . .
C20A C 0.8770(14) 0.6933(10) 0.8633(14) 0.039(6) Uiso 1 d D . .
C21A C 0.8844(16) 0.7241(11) 0.7898(17) 0.052(7) Uiso 1 d D . .
H21A H 0.9271 0.7031 0.7435 0.062 Uiso 1 calc R . .
C22A C 0.8355(17) 0.7820(12) 0.779(2) 0.079(9) Uiso 1 d D . .
H22A H 0.8454 0.7997 0.7279 0.094 Uiso 1 calc R . .
C23A C 0.7686(19) 0.8146(14) 0.8476(19) 0.073(8) Uiso 1 d D . .
H23A H 0.7324 0.8536 0.8413 0.087 Uiso 1 calc R . .
C24A C 0.7588(14) 0.7893(10) 0.9190(15) 0.044(5) Uiso 1 d D . .
H24A H 0.7157 0.8121 0.9639 0.052 Uiso 1 calc R . .
C25A C 0.807(2) 0.7320(13) 0.934(2) 0.096(10) Uiso 1 d D . .
H25A H 0.7957 0.7169 0.9871 0.115 Uiso 1 calc R . .
C26A C 1.0667(18) 0.6204(11) 0.8849(17) 0.072(8) Uiso 1 d D . .
C27A C 1.1078(15) 0.6753(11) 0.8994(13) 0.045(6) Uiso 1 d D . .
H27A H 1.0712 0.7148 0.8971 0.053 Uiso 1 calc R . .
C28A C 1.2064(17) 0.6688(13) 0.9177(17) 0.069(8) Uiso 1 d D . .
H28A H 1.2394 0.7048 0.9284 0.083 Uiso 1 calc R . .
C29A C 1.260(3) 0.6075(13) 0.921(2) 0.104(11) Uiso 1 d D . .
H29A H 1.3281 0.6060 0.9340 0.125 Uiso 1 calc R . .
C30A C 1.2215(19) 0.5511(16) 0.906(2) 0.092(10) Uiso 1 d D . .
H30A H 1.2580 0.5117 0.9099 0.111 Uiso 1 calc R . .
C31A C 1.1201(16) 0.5595(12) 0.8850(16) 0.056(7) Uiso 1 d D . .
H31A H 1.0862 0.5233 0.8702 0.067 Uiso 1 calc R . .
C32A C 0.9126(14) 0.5929(10) 0.9637(16) 0.043(6) Uiso 1 d D . .
C33A C 0.960(2) 0.5906(10) 1.0576(18) 0.088(10) Uiso 1 d D . .
H33A H 1.0231 0.6021 1.0694 0.105 Uiso 1 calc R . .
C34A C 0.9403(16) 0.5755(10) 1.1425(17) 0.053(6) Uiso 1 d D . .
H34A H 0.9871 0.5757 1.2016 0.064 Uiso 1 calc R . .
C35A C 0.8467(16) 0.5600(11) 1.1343(19) 0.060(7) Uiso 1 d D . .
H35A H 0.8251 0.5521 1.1889 0.072 Uiso 1 calc R . .
C36A C 0.789(2) 0.5573(15) 1.041(2) 0.090(10) Uiso 1 d D . .
H36A H 0.7282 0.5421 1.0257 0.108 Uiso 1 calc R . .
C37A C 0.8227(19) 0.5773(13) 0.969(2) 0.080(9) Uiso 1 d D . .
H37A H 0.7752 0.5810 0.9116 0.096 Uiso 1 calc R . .
C38A C 1.135(2) 0.1041(16) 0.367(3) 0.109(11) Uiso 1 d . . .
C39A C 1.0637(14) 0.1577(10) 0.3182(15) 0.043(5) Uiso 1 d . . .
H39A H 1.0263 0.1855 0.3691 0.065 Uiso 1 calc R . .
H39B H 1.0206 0.1359 0.2579 0.065 Uiso 1 calc R . .
H39C H 1.1021 0.1835 0.2986 0.065 Uiso 1 calc R . .
C40A C 1.1874(19) 0.0722(13) 0.280(2) 0.080(8) Uiso 1 d . . .
H40A H 1.1452 0.0455 0.2244 0.119 Uiso 1 calc R . .
H40B H 1.2438 0.0454 0.3027 0.119 Uiso 1 calc R . .
H40C H 1.2074 0.1047 0.2561 0.119 Uiso 1 calc R . .
C41A C 1.222(2) 0.1495(14) 0.442(2) 0.078(9) Uiso 1 d . . .
H41A H 1.1980 0.1793 0.5010 0.118 Uiso 1 calc R . .
H41B H 1.2422 0.1737 0.4021 0.118 Uiso 1 calc R . .
H41C H 1.2773 0.1217 0.4645 0.118 Uiso 1 calc R . .
C42A C 1.0784(17) -0.1071(12) 0.3788(19) 0.051(7) Uiso 1 d . . .
H42A H 1.0914 -0.1143 0.3090 0.061 Uiso 1 calc R . .
H42B H 1.0210 -0.1284 0.3725 0.061 Uiso 1 calc R . .
C43A C 1.2001(16) -0.2300(13) 0.3698(19) 0.056(7) Uiso 1 d D . .
C44A C 1.2226(16) -0.2362(16) 0.274(2) 0.087(10) Uiso 1 d D . .
H44A H 1.2297 -0.2002 0.2537 0.104 Uiso 1 calc R . .
C45A C 1.235(2) -0.3009(17) 0.209(3) 0.126(14) Uiso 1 d D . .
H45A H 1.2496 -0.3081 0.1428 0.151 Uiso 1 calc R . .
C46A C 1.224(2) -0.3526(17) 0.243(2) 0.086(10) Uiso 1 d D . .
H46A H 1.2359 -0.3945 0.1996 0.103 Uiso 1 calc R . .
C47A C 1.1974(18) -0.3464(14) 0.3370(19) 0.072(8) Uiso 1 d D . .
H47A H 1.1852 -0.3824 0.3547 0.087 Uiso 1 calc R . .
C48A C 1.1890(17) -0.2815(12) 0.407(2) 0.069(8) Uiso 1 d D . .
H48A H 1.1767 -0.2743 0.4737 0.083 Uiso 1 calc R . .
C49A C 1.1575(14) -0.1541(10) 0.5584(16) 0.056(6) Uiso 1 d D . .
C50A C 1.216(2) -0.1269(12) 0.665(2) 0.091(10) Uiso 1 d D . .
H50A H 1.2758 -0.1127 0.6691 0.109 Uiso 1 calc R . .
C51A C 1.182(2) -0.1222(14) 0.758(3) 0.117(12) Uiso 1 d D . .
H51A H 1.2224 -0.1084 0.8217 0.141 Uiso 1 calc R . .
C52A C 1.090(2) -0.1383(14) 0.752(3) 0.109(11) Uiso 1 d D . .
H52A H 1.0625 -0.1265 0.8126 0.130 Uiso 1 calc R . .
C53A C 1.035(3) -0.1731(16) 0.655(2) 0.114(12) Uiso 1 d D . .
H53A H 0.9832 -0.1956 0.6515 0.137 Uiso 1 calc R . .
C54A C 1.0680(14) -0.1703(9) 0.5641(16) 0.049(5) Uiso 1 d D . .
H54A H 1.0242 -0.1805 0.5019 0.059 Uiso 1 calc R . .
C55A C 1.2920(14) -0.1022(10) 0.4759(14) 0.034(5) Uiso 1 d D . .
C56A C 1.3682(18) -0.1374(15) 0.4303(19) 0.078(9) Uiso 1 d D . .
H56A H 1.3635 -0.1806 0.3912 0.094 Uiso 1 calc R . .
C57A C 1.454(2) -0.1087(15) 0.442(2) 0.118(13) Uiso 1 d D . .
H57A H 1.5081 -0.1313 0.4138 0.142 Uiso 1 calc R . .
C58A C 1.450(2) -0.0443(14) 0.499(2) 0.090(9) Uiso 1 d D . .
H58A H 1.5036 -0.0214 0.5076 0.108 Uiso 1 calc R . .
C59A C 1.3710(19) -0.0128(15) 0.543(2) 0.089(9) Uiso 1 d D . .
H59A H 1.3725 0.0314 0.5772 0.107 Uiso 1 calc R . .
C60A C 1.285(3) -0.0417(16) 0.543(3) 0.125(14) Uiso 1 d D . .
H60A H 1.2348 -0.0225 0.5806 0.150 Uiso 1 calc R . .
C61A C 0.8527(17) 0.2388(11) 0.7758(19) 0.069(6) Uiso 1 d . . .
H61A H 0.7985 0.2244 0.7196 0.082 Uiso 1 calc R . .
C62A C 0.902(2) 0.1784(14) 0.778(2) 0.101(9) Uiso 1 d . . .
H62A H 0.9585 0.1897 0.8340 0.122 Uiso 1 calc R . .
C63A C 0.858(3) 0.1355(19) 0.812(3) 0.131(13) Uiso 1 d . . .
H63A H 0.9076 0.1006 0.8243 0.157 Uiso 1 calc R . .
H63B H 0.8087 0.1160 0.7550 0.157 Uiso 1 calc R . .
C64A C 0.813(2) 0.1648(15) 0.906(2) 0.114(10) Uiso 1 d . . .
H64A H 0.7592 0.1405 0.9019 0.137 Uiso 1 calc R . .
H64B H 0.8607 0.1600 0.9668 0.137 Uiso 1 calc R . .
C65A C 0.778(3) 0.231(2) 0.922(3) 0.124(14) Uiso 1 d . . .
H65A H 0.8020 0.2526 0.9942 0.149 Uiso 1 calc R . .
H65B H 0.7078 0.2334 0.9148 0.149 Uiso 1 calc R . .
C66A C 0.797(2) 0.2715(16) 0.860(2) 0.092(10) Uiso 1 d . . .
H66A H 0.8321 0.3072 0.9071 0.110 Uiso 1 calc R . .
H66B H 0.7351 0.2904 0.8301 0.110 Uiso 1 calc R . .
Fe1B Fe 0.6647(2) 0.34733(19) 0.4392(3) 0.0674(13) Uani 1 d . . .
Cl1B Cl 0.5343(6) 0.3624(6) 0.3283(10) 0.141(5) Uani 1 d . . .
P1B P 0.5046(6) 0.7201(4) 0.6558(5) 0.065(2) Uani 1 d . . .
P2B P 0.7512(6) -0.0445(4) 0.2394(6) 0.069(2) Uani 1 d . . .
O1B O 0.6502(14) 0.4053(10) 0.5730(15) 0.080(6) Uiso 1 d . . .
O2B O 0.6636(13) 0.2835(9) 0.4902(14) 0.080(5) Uiso 1 d . . .
N1B N 0.7516(18) 0.4169(14) 0.432(2) 0.086(8) Uiso 1 d . . .
N2B N 0.7628(13) 0.2906(10) 0.3499(14) 0.060(5) Uiso 1 d . . .
C1B C 0.7408(17) 0.4766(13) 0.4807(19) 0.054(7) Uiso 1 d . . .
H1B H 0.7746 0.5049 0.4648 0.064 Uiso 1 calc R . .
C2B C 0.677(2) 0.5053(15) 0.563(2) 0.071(8) Uiso 1 d . . .
C3B C 0.6524(16) 0.5826(12) 0.6143(18) 0.059(6) Uiso 1 d . . .
H3B H 0.6762 0.6126 0.5913 0.071 Uiso 1 calc R . .
C4B C 0.6006(18) 0.6029(13) 0.6868(19) 0.067(7) Uiso 1 d . . .
C5B C 0.5764(15) 0.5634(11) 0.7250(18) 0.041(6) Uiso 1 d . . .
H5B H 0.5557 0.5820 0.7889 0.049 Uiso 1 calc R . .
C6B C 0.5752(18) 0.5023(13) 0.691(2) 0.060(7) Uiso 1 d . . .
C7B C 0.636(2) 0.4678(15) 0.604(2) 0.061(8) Uiso 1 d . . .
C8B C 0.788(2) 0.2297(18) 0.341(3) 0.115(12) Uiso 1 d . . .
H8B H 0.8323 0.2109 0.2966 0.138 Uiso 1 calc R . .
C9B C 0.7620(16) 0.1877(12) 0.3836(17) 0.044(6) Uiso 1 d . . .
C10B C 0.794(2) 0.1252(16) 0.369(2) 0.082(9) Uiso 1 d . . .
H10B H 0.8507 0.1101 0.3404 0.098 Uiso 1 calc R . .
C11B C 0.7462(14) 0.0776(10) 0.3961(15) 0.041(5) Uiso 1 d . . .
C12B C 0.6796(19) 0.1005(14) 0.443(2) 0.058(7) Uiso 1 d . . .
H12B H 0.6547 0.0702 0.4645 0.070 Uiso 1 calc R . .
C13B C 0.636(2) 0.1586(14) 0.470(2) 0.064(8) Uiso 1 d . . .
C14B C 0.6850(19) 0.2056(13) 0.442(2) 0.064(8) Uiso 1 d . . .
C15B C 0.5265(14) 0.4547(10) 0.7357(15) 0.042(5) Uiso 1 d . . .
C16B C 0.461(2) 0.5037(15) 0.813(2) 0.107(10) Uiso 1 d . . .
H16D H 0.5014 0.5322 0.8680 0.161 Uiso 1 calc R . .
H16E H 0.4286 0.4794 0.8425 0.161 Uiso 1 calc R . .
H16F H 0.4133 0.5291 0.7759 0.161 Uiso 1 calc R . .
C17B C 0.467(2) 0.4137(16) 0.643(2) 0.095(10) Uiso 1 d . . .
H17D H 0.4362 0.3845 0.6644 0.143 Uiso 1 calc R . .
H17E H 0.5082 0.3890 0.5940 0.143 Uiso 1 calc R . .
H17F H 0.4179 0.4413 0.6113 0.143 Uiso 1 calc R . .
C18B C 0.597(3) 0.419(2) 0.783(3) 0.168(17) Uiso 1 d . . .
H18D H 0.6379 0.4478 0.8371 0.251 Uiso 1 calc R . .
H18E H 0.6357 0.3916 0.7328 0.251 Uiso 1 calc R . .
H18F H 0.5688 0.3929 0.8121 0.251 Uiso 1 calc R . .
C19B C 0.605(2) 0.6765(15) 0.726(3) 0.085(10) Uiso 1 d . . .
H19C H 0.6668 0.6866 0.7162 0.102 Uiso 1 calc R . .
H19D H 0.6024 0.6912 0.7995 0.102 Uiso 1 calc R . .
C20B C 0.5489(15) 0.7112(9) 0.5251(16) 0.055(6) Uiso 1 d D . .
C21B C 0.6402(17) 0.7267(9) 0.5346(19) 0.074(8) Uiso 1 d D . .
H21B H 0.6848 0.7316 0.5964 0.088 Uiso 1 calc R . .
C22B C 0.661(2) 0.7341(11) 0.4520(18) 0.072(8) Uiso 1 d D . .
H22B H 0.7235 0.7431 0.4535 0.087 Uiso 1 calc R . .
C23B C 0.597(2) 0.7295(14) 0.364(2) 0.101(10) Uiso 1 d D . .
H23B H 0.6121 0.7387 0.3070 0.121 Uiso 1 calc R . .
C24B C 0.5042(19) 0.7101(13) 0.360(2) 0.085(9) Uiso 1 d D . .
H24B H 0.4615 0.7038 0.2966 0.102 Uiso 1 calc R . .
C25B C 0.4723(19) 0.6997(12) 0.4428(17) 0.065(8) Uiso 1 d D . .
H25B H 0.4119 0.6875 0.4428 0.078 Uiso 1 calc R . .
C26B C 0.399(2) 0.6789(15) 0.632(2) 0.094(10) Uiso 1 d D . .
C27B C 0.3117(18) 0.7014(15) 0.673(2) 0.084(9) Uiso 1 d D . .
H27B H 0.3060 0.7428 0.7197 0.101 Uiso 1 calc R . .
C28B C 0.2347(19) 0.6639(11) 0.6479(17) 0.071(8) Uiso 1 d D . .
H28B H 0.1784 0.6797 0.6770 0.086 Uiso 1 calc R . .
C29B C 0.2428(19) 0.6010(12) 0.5768(19) 0.078(8) Uiso 1 d D . .
H29B H 0.1901 0.5764 0.5593 0.093 Uiso 1 calc R . .
C30B C 0.3240(19) 0.5743(15) 0.532(2) 0.101(10) Uiso 1 d D . .
H30B H 0.3295 0.5332 0.4850 0.121 Uiso 1 calc R . .
C31B C 0.398(2) 0.6165(13) 0.567(2) 0.078(9) Uiso 1 d D . .
H31B H 0.4564 0.5991 0.5424 0.094 Uiso 1 calc R . .
C32B C 0.4831(14) 0.8045(12) 0.7406(18) 0.051(7) Uiso 1 d D . .
C33B C 0.4909(15) 0.8511(13) 0.702(2) 0.070(8) Uiso 1 d D . .
H33B H 0.5018 0.8427 0.6343 0.084 Uiso 1 calc R . .
C34B C 0.4824(18) 0.9137(16) 0.767(2) 0.086(10) Uiso 1 d D . .
H34B H 0.4876 0.9493 0.7440 0.103 Uiso 1 calc R . .
C35B C 0.4666(19) 0.9223(16) 0.862(2) 0.078(9) Uiso 1 d D . .
H35B H 0.4613 0.9645 0.9061 0.094 Uiso 1 calc R . .
C36B C 0.4582(17) 0.8742(12) 0.896(2) 0.067(8) Uiso 1 d D . .
H36B H 0.4432 0.8825 0.9620 0.081 Uiso 1 calc R . .
C37B C 0.4712(19) 0.8103(15) 0.835(2) 0.078(9) Uiso 1 d D . .
H37B H 0.4713 0.7745 0.8595 0.094 Uiso 1 calc R . .
C38B C 0.5524(15) 0.1819(11) 0.5213(16) 0.045(6) Uiso 1 d . . .
C39B C 0.510(2) 0.1275(15) 0.539(2) 0.083(9) Uiso 1 d . . .
H39D H 0.4533 0.1449 0.5712 0.124 Uiso 1 calc R . .
H39E H 0.5576 0.1070 0.5842 0.124 Uiso 1 calc R . .
H39F H 0.4922 0.0959 0.4738 0.124 Uiso 1 calc R . .
C40B C 0.563(2) 0.2345(15) 0.631(2) 0.082(9) Uiso 1 d . . .
H40D H 0.5910 0.2713 0.6267 0.123 Uiso 1 calc R . .
H40E H 0.6055 0.2156 0.6818 0.123 Uiso 1 calc R . .
H40F H 0.5005 0.2486 0.6514 0.123 Uiso 1 calc R . .
C41B C 0.462(2) 0.2147(14) 0.451(2) 0.080(9) Uiso 1 d . . .
H41D H 0.4806 0.2530 0.4415 0.121 Uiso 1 calc R . .
H41E H 0.4065 0.2265 0.4863 0.121 Uiso 1 calc R . .
H41F H 0.4453 0.1838 0.3847 0.121 Uiso 1 calc R . .
C42B C 0.8047(17) 0.0043(11) 0.3570(18) 0.049(6) Uiso 1 d . . .
H42C H 0.8101 -0.0180 0.4101 0.059 Uiso 1 calc R . .
H42D H 0.8703 0.0094 0.3513 0.059 Uiso 1 calc R . .
C43B C 0.8211(17) -0.1255(13) 0.2370(17) 0.067(8) Uiso 1 d D . .
C44B C 0.8056(17) -0.1522(11) 0.3134(17) 0.057(7) Uiso 1 d D . .
H44B H 0.7616 -0.1317 0.3584 0.068 Uiso 1 calc R . .
C45B C 0.8608(16) -0.2115(11) 0.3174(18) 0.066(8) Uiso 1 d D . .
H45B H 0.8529 -0.2320 0.3658 0.079 Uiso 1 calc R . .
C46B C 0.9270(15) -0.2404(11) 0.2507(15) 0.047(6) Uiso 1 d D . .
H46B H 0.9640 -0.2793 0.2564 0.056 Uiso 1 calc R . .
C47B C 0.9395(19) -0.2124(12) 0.174(2) 0.078(8) Uiso 1 d D . .
H47B H 0.9844 -0.2313 0.1298 0.094 Uiso 1 calc R . .
C48B C 0.8821(13) -0.1558(9) 0.1692(15) 0.034(5) Uiso 1 d D . .
H48B H 0.8854 -0.1373 0.1168 0.041 Uiso 1 calc R . .
C49B C 0.7865(15) -0.0199(10) 0.1320(17) 0.054(7) Uiso 1 d D . .
C50B C 0.7113(16) -0.0256(9) 0.0456(15) 0.052(6) Uiso 1 d D . .
H50B H 0.6509 -0.0386 0.0434 0.062 Uiso 1 calc R . .
C51B C 0.735(3) -0.0104(13) -0.033(3) 0.116(12) Uiso 1 d D . .
H51B H 0.6904 -0.0123 -0.0944 0.139 Uiso 1 calc R . .
C52B C 0.827(2) 0.0082(17) -0.025(3) 0.134(15) Uiso 1 d D . .
H52B H 0.8408 0.0186 -0.0817 0.161 Uiso 1 calc R . .
C53B C 0.901(2) 0.0124(13) 0.0623(19) 0.069(8) Uiso 1 d D . .
H53B H 0.9625 0.0237 0.0639 0.083 Uiso 1 calc R . .
C54B C 0.8777(16) -0.0010(11) 0.1437(18) 0.053(6) Uiso 1 d D . .
H54B H 0.9216 0.0024 0.2057 0.063 Uiso 1 calc R . .
C55B C 0.6359(19) -0.0423(12) 0.2110(17) 0.072(8) Uiso 1 d D . .
C56B C 0.565(2) 0.0133(17) 0.2132(19) 0.111(12) Uiso 1 d D . .
H56B H 0.5865 0.0533 0.2197 0.133 Uiso 1 calc R . .
C57B C 0.459(2) 0.0096(18) 0.206(2) 0.125(13) Uiso 1 d D . .
H57B H 0.4179 0.0479 0.2081 0.151 Uiso 1 calc R . .
C58B C 0.417(2) -0.0465(13) 0.1949(19) 0.081(9) Uiso 1 d D . .
H58B H 0.3512 -0.0471 0.1922 0.097 Uiso 1 calc R . .
C59B C 0.484(2) -0.1010(17) 0.189(2) 0.098(11) Uiso 1 d D . .
H59B H 0.4610 -0.1413 0.1752 0.117 Uiso 1 calc R . .
C60B C 0.5856(19) -0.0986(13) 0.2024(19) 0.076(8) Uiso 1 d D . .
H60B H 0.6250 -0.1370 0.2063 0.091 Uiso 1 calc R . .
C61B C 0.8294(18) 0.3915(11) 0.3657(18) 0.069(6) Uiso 1 d . . .
H61B H 0.8893 0.3787 0.4092 0.083 Uiso 1 calc R . .
C62B C 0.788(2) 0.3271(15) 0.288(2) 0.111(10) Uiso 1 d . . .
H62B H 0.7305 0.3382 0.2395 0.134 Uiso 1 calc R . .
C63B C 0.8805(19) 0.2948(13) 0.226(2) 0.066(7) Uiso 1 d . . .
H63C H 0.9333 0.2793 0.2734 0.080 Uiso 1 calc R . .
H63D H 0.8605 0.2571 0.1693 0.080 Uiso 1 calc R . .
C64B C 0.918(4) 0.338(2) 0.183(4) 0.146(16) Uiso 1 d . . .
H64C H 0.8746 0.3396 0.1185 0.175 Uiso 1 calc R . .
H64D H 0.9809 0.3177 0.1658 0.175 Uiso 1 calc R . .
C65B C 0.928(2) 0.4034(14) 0.247(2) 0.103(9) Uiso 1 d . . .
H65C H 0.9313 0.4292 0.2005 0.124 Uiso 1 calc R . .
H65D H 0.9911 0.4028 0.2918 0.124 Uiso 1 calc R . .
C66B C 0.8517(17) 0.4406(12) 0.3162(18) 0.062(6) Uiso 1 d . . .
H66C H 0.8779 0.4778 0.3692 0.074 Uiso 1 calc R . .
H66D H 0.7933 0.4559 0.2746 0.074 Uiso 1 calc R . .
P5 P 0.9374(8) 0.6308(4) 0.4868(6) 0.087(3) Uani 1 d . . .
P6 P 0.5392(9) -0.3043(8) 0.0406(10) 0.135(5) Uani 1 d . . .
P7 P 0.1411(7) -0.1278(4) 0.0628(6) 0.080(3) Uani 1 d . . .
P8 P 0.7463(6) -0.0612(5) 0.6212(7) 0.090(3) Uani 1 d . . .
F1 F 0.881(2) 0.6027(15) 0.527(2) 0.194(11) Uani 1 d U . .
F2 F 0.8857(17) 0.6386(11) 0.3848(13) 0.159(11) Uani 1 d . . .
F3 F 0.989(2) 0.5652(12) 0.450(3) 0.28(2) Uani 1 d . . .
F4 F 1.0023(11) 0.6339(12) 0.5935(14) 0.132(9) Uani 1 d . . .
F5 F 0.879(2) 0.6953(13) 0.5436(19) 0.225(17) Uani 1 d . . .
F6 F 1.0197(17) 0.6650(18) 0.469(2) 0.215(16) Uani 1 d . . .
F7 F 0.6446(18) -0.2967(14) 0.1262(17) 0.175(11) Uani 1 d . . .
F8 F 0.547(2) -0.2342(10) 0.0255(15) 0.145(9) Uani 1 d . . .
F9 F 0.4815(19) -0.2573(13) 0.128(2) 0.159(9) Uani 1 d . . .
F10 F 0.520(3) -0.3718(16) 0.052(2) 0.243(17) Uani 1 d . . .
F11 F 0.4573(13) -0.3138(10) -0.0576(16) 0.119(7) Uani 1 d . . .
F12 F 0.6148(12) -0.3423(15) -0.0473(16) 0.179(12) Uani 1 d . . .
F13 F 0.0666(18) -0.0890(10) 0.1461(11) 0.142(8) Uani 1 d U . .
F14 F 0.2335(14) -0.1242(13) 0.1485(19) 0.183(13) Uani 1 d . . .
F15 F 0.1480(19) -0.0669(12) 0.0464(19) 0.151(9) Uani 1 d . . .
F16 F 0.211(2) -0.1565(14) -0.0190(16) 0.182(13) Uani 1 d . . .
F17 F 0.1244(15) -0.1864(11) 0.0886(16) 0.121(7) Uani 1 d . . .
F18 F 0.057(2) -0.1304(16) -0.0257(13) 0.219(17) Uani 1 d . . .
F19 F 0.6752(14) -0.0641(10) 0.5080(15) 0.130(8) Uani 1 d . . .
F20 F 0.8218(17) -0.0559(16) 0.7173(18) 0.238(17) Uani 1 d . . .
F21 F 0.6903(16) 0.0059(12) 0.6758(15) 0.163(10) Uani 1 d . . .
F22 F 0.7915(19) -0.1322(12) 0.566(2) 0.159(9) Uani 1 d U . .
F23 F 0.8292(14) -0.0273(14) 0.5923(15) 0.167(11) Uani 1 d . . .
F24 F 0.670(3) -0.0980(12) 0.645(2) 0.197(13) Uani 1 d . . .
O1 O 0.5042(13) 1.1062(8) 0.8110(13) 0.094(5) Uiso 1 d D . .
C1 C 0.406(3) 1.124(2) 0.833(3) 0.168(15) Uiso 1 d D . .
C2 C 0.385(3) 1.093(2) 0.927(4) 0.207(19) Uiso 1 d D . .
O2 O 1.546(3) -0.4677(18) 0.300(3) 0.106(11) Uiso 0.50 d PD . .
C3 C 1.500(6) -0.482(4) 0.191(6) 0.18(3) Uiso 0.50 d PD . .
C4 C 1.398(4) -0.512(3) 0.105(4) 0.105(18) Uiso 0.50 d PD . .
O3 O 1.095(4) 0.044(3) 0.861(5) 0.34(2) Uiso 1 d D . .
C5 C 1.105(4) 0.073(3) 0.970(4) 0.21(2) Uiso 1 d D . .
C6 C 1.239(5) 0.059(3) 0.977(5) 0.28(3) Uiso 1 d D . .
O4A O 1.018(2) 0.4148(16) -0.016(2) 0.065(9) Uiso 0.50 d PD . .
O4B O 1.043(4) 0.373(2) 0.002(4) 0.138(17) Uiso 0.50 d PD . .
C7 C 1.120(3) 0.371(2) -0.042(3) 0.173(17) Uiso 1 d D . .
C8 C 1.200(2) 0.4342(15) 0.003(2) 0.106(9) Uiso 1 d D . .
O5 O 0.658(2) 0.1697(14) 0.104(2) 0.150(10) Uiso 1 d D . .
C9 C 0.578(4) 0.169(3) 0.159(4) 0.22(2) Uiso 1 d D . .
C10 C 0.481(5) 0.173(3) 0.135(5) 0.26(3) Uiso 1 d D . .
O6 O 0.622(2) 0.4614(14) 0.113(2) 0.066(8) Uiso 0.50 d PD . .
C11 C 0.626(3) 0.395(2) 0.052(3) 0.063(11) Uiso 0.50 d PD . .
C12 C 0.515(6) 0.352(5) 0.023(8) 0.19(4) Uiso 0.50 d PD . .
O7 O 1.272(3) 0.247(2) 0.208(3) 0.263(17) Uiso 1 d D . .
C13 C 1.200(6) 0.252(5) 0.147(7) 0.35(5) Uiso 1 d D . .
C14 C 1.103(6) 0.216(4) 0.068(6) 0.32(4) Uiso 1 d D . .

loop_
_atom_site_aniso_label
_atom_site_aniso_U_11
_atom_site_aniso_U_22
_atom_site_aniso_U_33
_atom_site_aniso_U_23
_atom_site_aniso_U_13
_atom_site_aniso_U_12
Fe1A 0.095(3) 0.062(3) 0.063(3) 0.021(2) 0.013(3) 0.000(3)
Cl1A 0.100(7) 0.121(8) 0.111(7) 0.020(7) -0.037(6) -0.003(6)
P1A 0.046(4) 0.070(6) 0.059(5) 0.030(4) -0.021(4) -0.010(4)
P2A 0.037(4) 0.060(5) 0.067(5) -0.002(4) -0.022(4) -0.026(4)
Fe1B 0.041(2) 0.063(3) 0.077(3) -0.009(2) -0.007(2) -0.018(2)
Cl1B 0.058(5) 0.194(12) 0.184(11) 0.089(10) -0.034(6) -0.051(7)
P1B 0.104(6) 0.061(5) 0.029(4) 0.025(4) -0.004(4) -0.002(4)
P2B 0.087(6) 0.043(5) 0.054(5) -0.012(4) 0.000(4) -0.007(4)
P5 0.163(9) 0.065(6) 0.048(5) 0.034(5) 0.010(5) -0.037(6)
P6 0.096(8) 0.206(15) 0.115(9) 0.090(11) -0.029(8) -0.023(9)
P7 0.134(8) 0.076(6) 0.034(4) 0.026(4) 0.001(5) -0.021(6)
P8 0.054(5) 0.106(8) 0.080(6) 0.002(6) -0.011(5) -0.002(5)
F1 0.25(2) 0.182(18) 0.193(18) 0.084(15) 0.056(15) -0.052(15)
F2 0.20(2) 0.21(2) 0.060(11) 0.067(14) 0.068(14) 0.115(18)
F3 0.25(4) 0.080(18) 0.39(5) 0.00(2) -0.17(3) -0.04(2)
F4 0.058(10) 0.24(2) 0.084(12) 0.062(15) 0.019(9) 0.070(13)
F5 0.20(3) 0.15(2) 0.15(2) -0.102(16) -0.048(18) 0.10(2)
F6 0.124(18) 0.40(5) 0.18(3) 0.15(3) 0.014(18) -0.08(2)
F7 0.16(2) 0.23(3) 0.095(16) 0.003(17) -0.028(15) -0.06(2)
F8 0.26(3) 0.084(14) 0.076(12) 0.011(11) -0.003(15) -0.027(15)
F9 0.16(2) 0.143(18) 0.16(2) 0.004(16) 0.072(19) 0.003(16)
F10 0.39(4) 0.24(3) 0.19(3) 0.14(3) 0.04(3) -0.12(3)
F11 0.093(13) 0.126(15) 0.126(15) 0.017(13) 0.018(12) -0.008(12)
F12 0.061(10) 0.37(4) 0.110(16) 0.10(2) -0.023(11) -0.015(15)
F13 0.226(18) 0.135(13) 0.040(8) -0.026(8) 0.040(10) -0.023(13)
F14 0.126(16) 0.28(3) 0.20(2) 0.18(2) -0.118(16) -0.137(18)
F15 0.20(2) 0.141(19) 0.126(19) 0.084(17) 0.039(18) 0.037(17)
F16 0.22(3) 0.26(3) 0.099(15) 0.108(19) 0.089(18) 0.07(2)
F17 0.115(14) 0.149(19) 0.125(15) 0.067(15) 0.043(13) 0.000(13)
F18 0.25(3) 0.30(4) 0.024(10) 0.013(15) 0.002(14) 0.14(3)
F19 0.101(14) 0.125(16) 0.110(14) -0.019(12) -0.056(11) -0.057(12)
F20 0.122(17) 0.29(3) 0.135(19) -0.09(2) -0.076(15) 0.051(19)
F21 0.148(19) 0.16(2) 0.109(14) -0.056(13) 0.059(14) 0.057(16)
F22 0.155(16) 0.121(15) 0.169(16) 0.024(13) -0.017(13) -0.010(12)
F23 0.118(14) 0.33(3) 0.114(14) 0.129(18) -0.054(11) -0.159(17)
F24 0.30(4) 0.123(19) 0.17(2) -0.018(16) 0.06(2) -0.11(2)

loop_
_geom_bond_atom_site_label_1
_geom_bond_atom_site_label_2
_geom_bond_distance
_geom_bond_site_symmetry_2
_geom_bond_publ_flag
Fe1A O2A 1.89(2) . ?
Fe1A O1A 1.908(16) . ?
Fe1A N2A 2.01(2) . ?
Fe1A N1A 2.18(2) . ?
Fe1A Cl1A 2.227(9) . ?
P1A C32A 1.62(2) . ?
P1A C20A 1.71(2) . ?
P1A C26A 1.87(3) . ?
P1A C19A 1.89(3) . ?
P2A C49A 1.62(2) . ?
P2A C42A 1.83(2) . ?
P2A C43A 1.82(3) . ?
P2A C55A 1.88(2) . ?
O1A C7A 1.18(3) . ?
O2A C14A 1.33(3) . ?
N1A C1A 1.20(3) . ?
N1A C61A 1.43(3) . ?
N2A C8A 1.38(4) . ?
N2A C62A 1.51(3) . ?
C1A C2A 1.46(3) . ?
C2A C7A 1.40(4) . ?
C2A C3A 1.51(4) . ?
C3A C4A 1.23(3) . ?
C4A C19A 1.42(3) . ?
C4A C5A 1.57(4) . ?
C5A C6A 1.50(4) . ?
C6A C7A 1.43(3) . ?
C6A C15A 1.59(4) . ?
C8A C9A 1.52(4) . ?
C9A C10A 1.29(3) . ?
C9A C14A 1.30(3) . ?
C10A C11A 1.42(3) . ?
C11A C12A 1.41(3) . ?
C11A C42A 1.50(3) . ?
C12A C13A 1.48(3) . ?
C13A C14A 1.29(3) . ?
C13A C38A 1.36(4) . ?
C15A C16A 1.40(4) . ?
C15A C18A 1.59(4) . ?
C15A C17A 1.63(5) . ?
C20A C21A 1.39(2) . ?
C20A C25A 1.50(3) . ?
C21A C22A 1.36(2) . ?
C22A C23A 1.42(3) . ?
C23A C24A 1.29(2) . ?
C24A C25A 1.36(2) . ?
C26A C27A 1.35(2) . ?
C26A C31A 1.41(2) . ?
C27A C28A 1.35(2) . ?
C28A C29A 1.42(3) . ?
C29A C30A 1.36(3) . ?
C30A C31A 1.39(3) . ?
C32A C33A 1.33(2) . ?
C32A C37A 1.38(2) . ?
C33A C34A 1.39(2) . ?
C34A C35A 1.39(2) . ?
C35A C36A 1.35(3) . ?
C36A C37A 1.38(3) . ?
C38A C40A 1.46(4) . ?
C38A C39A 1.62(3) . ?
C38A C41A 1.67(4) . ?
C43A C44A 1.37(3) . ?
C43A C48A 1.39(2) . ?
C44A C45A 1.42(3) . ?
C45A C46A 1.37(3) . ?
C46A C47A 1.38(3) . ?
C47A C48A 1.44(3) . ?
C49A C54A 1.39(2) . ?
C49A C50A 1.51(3) . ?
C50A C51A 1.41(3) . ?
C51A C52A 1.38(3) . ?
C52A C53A 1.45(3) . ?
C53A C54A 1.43(3) . ?
C55A C56A 1.36(2) . ?
C55A C60A 1.35(3) . ?
C56A C57A 1.40(3) . ?
C57A C58A 1.37(3) . ?
C58A C59A 1.37(3) . ?
C59A C60A 1.45(3) . ?
C61A C62A 1.39(3) . ?
C61A C66A 1.46(3) . ?
C62A C63A 1.42(4) . ?
C63A C64A 1.49(4) . ?
C64A C65A 1.40(4) . ?
C65A C66A 1.47(4) . ?
Fe1B O2B 1.725(16) . ?
Fe1B O1B 1.91(2) . ?
Fe1B N2B 2.039(19) . ?
Fe1B N1B 2.12(3) . ?
Fe1B Cl1B 2.175(10) . ?
P1B C26B 1.77(3) . ?
P1B C19B 1.83(3) . ?
P1B C32B 1.86(3) . ?
P1B C20B 1.96(2) . ?
P2B C55B 1.59(3) . ?
P2B C42B 1.73(2) . ?
P2B C43B 1.86(3) . ?
P2B C49B 1.88(2) . ?
O1B C7B 1.28(3) . ?
O2B C14B 1.61(3) . ?
N1B C1B 1.26(3) . ?
N1B C61B 1.50(3) . ?
N2B C8B 1.28(3) . ?
N2B C62B 1.44(3) . ?
C1B C2B 1.51(4) . ?
C2B C7B 1.36(3) . ?
C2B C3B 1.62(4) . ?
C3B C4B 1.28(3) . ?
C4B C5B 1.25(3) . ?
C4B C19B 1.52(4) . ?
C5B C6B 1.26(3) . ?
C6B C7B 1.55(4) . ?
C6B C15B 1.63(3) . ?
C8B C9B 1.34(4) . ?
C9B C10B 1.32(4) . ?
C9B C14B 1.41(3) . ?
C10B C11B 1.48(3) . ?
C11B C12B 1.21(3) . ?
C11B C42B 1.65(3) . ?
C12B C13B 1.29(3) . ?
C13B C38B 1.44(3) . ?
C13B C14B 1.49(4) . ?
C15B C18B 1.33(4) . ?
C15B C17B 1.49(4) . ?
C15B C16B 1.58(3) . ?
C20B C21B 1.35(2) . ?
C20B C25B 1.38(2) . ?
C21B C22B 1.28(2) . ?
C22B C23B 1.34(3) . ?
C23B C24B 1.42(3) . ?
C24B C25B 1.39(2) . ?
C26B C31B 1.37(3) . ?
C26B C27B 1.42(3) . ?
C27B C28B 1.38(3) . ?
C28B C29B 1.41(3) . ?
C29B C30B 1.37(3) . ?
C30B C31B 1.41(3) . ?
C32B C33B 1.30(2) . ?
C32B C37B 1.30(2) . ?
C33B C34B 1.38(3) . ?
C34B C35B 1.32(3) . ?
C35B C36B 1.29(2) . ?
C36B C37B 1.39(3) . ?
C38B C39B 1.50(3) . ?
C38B C40B 1.58(4) . ?
C38B C41B 1.63(3) . ?
C43B C48B 1.35(2) . ?
C43B C44B 1.40(2) . ?
C44B C45B 1.40(2) . ?
C45B C46B 1.38(2) . ?
C46B C47B 1.41(2) . ?
C47B C48B 1.37(2) . ?
C49B C54B 1.37(2) . ?
C49B C50B 1.40(2) . ?
C50B C51B 1.34(3) . ?
C51B C52B 1.39(3) . ?
C52B C53B 1.40(3) . ?
C53B C54B 1.34(2) . ?
C55B C56B 1.43(3) . ?
C55B C60B 1.47(3) . ?
C56B C57B 1.49(3) . ?
C57B C58B 1.39(3) . ?
C58B C59B 1.38(3) . ?
C59B C60B 1.41(3) . ?
C61B C66B 1.52(3) . ?
C61B C62B 1.59(4) . ?
C62B C63B 1.65(4) . ?
C63B C64B 1.44(4) . ?
C64B C65B 1.44(5) . ?
C65B C66B 1.55(3) . ?
P5 F1 1.35(3) . ?
P5 F3 1.48(3) . ?
P5 F2 1.478(17) . ?
P5 F4 1.540(18) . ?
P5 F5 1.57(2) . ?
P5 F6 1.57(3) . ?
P6 F11 1.56(2) . ?
P6 F10 1.58(3) . ?
P6 F9 1.59(3) . ?
P6 F8 1.61(2) . ?
P6 F7 1.69(2) . ?
P6 F12 1.71(3) . ?
P7 F15 1.42(2) . ?
P7 F17 1.48(2) . ?
P7 F18 1.50(2) . ?
P7 F16 1.56(2) . ?
P7 F14 1.555(17) . ?
P7 F13 1.66(2) . ?
P8 F20 1.50(2) . ?
P8 F24 1.57(3) . ?
P8 F21 1.58(2) . ?
P8 F22 1.59(3) . ?
P8 F19 1.649(19) . ?
P8 F23 1.641(18) . ?
O1 C1 1.44(4) . ?
C1 C2 1.70(4) . ?
O2 C3 1.45(6) . ?
C3 C4 1.73(7) . ?
O3 C5 1.41(5) . ?
C5 C6 1.85(6) . ?
O4A O4B 1.00(5) . ?
O4A C7 1.63(5) . ?
O4B C7 1.33(5) . ?
C7 C8 1.79(5) . ?
O5 C9 1.49(5) . ?
C9 C10 1.34(6) . ?
O6 C11 1.43(4) . ?
C11 C12 1.86(8) . ?
O7 C13 1.18(7) . ?
C13 C14 1.69(7) . ?
